data_1531464
loop_
_publ_author_name
'Hirosaki, N.'
'Ogata, S.'
'Kocer, C.'

_publ_section_title
;
 Ab initio calculation of the crystal structure of the lanthanide Ln2 O3
 sesquioxides
;
_journal_name_full 'Journal of Alloys Compd.'
_journal_page_first 31
_journal_page_last 34
_journal_volume 351
_journal_year 2003
_chemical_formula_sum 'O3 Pm2'
_chemical_name_systematic 'Pm2 O3'
_space_group_IT_number 164
_symmetry_space_group_name_Hall '-P 3 2"'
_symmetry_space_group_name_H-M 'P -3 m 1'
_cell_angle_alpha 90
_cell_angle_beta 90
_cell_angle_gamma 120
_cell_formula_units_Z 1
_cell_length_a 3.819
_cell_length_b 3.819
_cell_length_c 6.023
_cell_volume 76.075
_citation_journal_id_ASTM JALCEU
_cod_data_source_file Hirosaki_JALCEU_2003_1343.cif
_cod_data_source_block O3Pm2
_cod_original_cell_volume 76.07515
_cod_database_code 1531464

loop_
_symmetry_equiv_pos_as_xyz
x,y,z
-y,x-y,z
-x+y,-x,z
y,x,-z
-x,-x+y,-z
x-y,-y,-z
-x,-y,-z
y,-x+y,-z
x-y,x,-z
-y,-x,z
x,x-y,z
-x+y,y,z

loop_
_atom_site_label
_atom_site_type_symbol
_atom_site_fract_x
_atom_site_fract_y
_atom_site_fract_z
_atom_site_occupancy
_atom_site_U_iso_or_equiv
O2 O-2 0 0 0 1 0.0
O1 O-2 0.3333 0.6667 0.6451 1 0.0
Pm1 Pm+3 0.3333 0.6667 0.2488 1 0.0

_journal_paper_doi 10.1016/S0925-8388(02)01043-5
_cod_struct_determination_method theoretical
